data_4331033
loop_
_publ_author_name
'Pei Wang'
'Santiranjan Shannigrahi'
'Nikolai L. Yakovlev'
'T. S. Andy Hor'

_publ_section_title
;
 General One-Step Self-Assembly of Isostructural Intermetallic CoII3LnIII
 Cubane Aggregates
;
_journal_name_full 'Inorganic Chemistry'
_journal_page_first 12059
_journal_page_last 12061
_journal_paper_doi 10.1021/ic301527b
_journal_volume 51
_journal_year 2012
_chemical_formula_sum 'C35 H43 Cl2 Co3 Er N4 O15'
_chemical_formula_weight 1174.68
_chemical_name_systematic
; 
 ? 
;
_space_group_IT_number 2
_symmetry_cell_setting triclinic
_symmetry_space_group_name_Hall '-P 1'
_symmetry_space_group_name_H-M 'P -1'
_atom_sites_solution_hydrogens geom
_atom_sites_solution_primary direct
_atom_sites_solution_secondary difmap
_audit_creation_method SHELXL-97
_cell_angle_alpha 75.035(2)
_cell_angle_beta 87.230(2)
_cell_angle_gamma 88.971(2)
_cell_formula_units_Z 2
_cell_length_a 10.8344(9)
_cell_length_b 10.8899(9)
_cell_length_c 18.9822(16)
_cell_measurement_reflns_used 2079
_cell_measurement_temperature 223(2)
_cell_measurement_theta_max 19.00
_cell_measurement_theta_min 2.23
_cell_volume 2161.1(3)
_computing_cell_refinement 'Bruker SMART'
_computing_data_collection 'Bruker SMART'
_computing_data_reduction 'Bruker SAINT'
_computing_molecular_graphics 'Bruker SHELXTL'
_computing_publication_material 'Bruker SHELXTL'
_computing_structure_refinement 'SHELXL-97 (Sheldrick, 1997)'
_computing_structure_solution 'SHELXS-97 (Sheldrick, 1990)'
_diffrn_ambient_temperature 223(2)
_diffrn_measured_fraction_theta_full 1.000
_diffrn_measured_fraction_theta_max 1.000
_diffrn_measurement_device_type 'CCD area detector'
_diffrn_measurement_method 'phi and omega scans'
_diffrn_radiation_monochromator graphite
_diffrn_radiation_source 'fine-focus sealed tube'
_diffrn_radiation_type MoK\a
_diffrn_radiation_wavelength 0.71073
_diffrn_reflns_av_R_equivalents 0.0845
_diffrn_reflns_av_sigmaI/netI 0.0924
_diffrn_reflns_limit_h_max 12
_diffrn_reflns_limit_h_min -12
_diffrn_reflns_limit_k_max 12
_diffrn_reflns_limit_k_min -12
_diffrn_reflns_limit_l_max 22
_diffrn_reflns_limit_l_min -22
_diffrn_reflns_number 23124
_diffrn_reflns_theta_full 25.00
_diffrn_reflns_theta_max 25.00
_diffrn_reflns_theta_min 1.88
_exptl_absorpt_coefficient_mu 3.247
_exptl_absorpt_correction_T_max 0.9379
_exptl_absorpt_correction_T_min 0.7372
_exptl_absorpt_correction_type multi-scan
_exptl_absorpt_process_details 'Sadabs, (Sheldrick)'
_exptl_crystal_colour PINK
_exptl_crystal_density_diffrn 1.805
_exptl_crystal_density_meas ?
_exptl_crystal_description PLATE
_exptl_crystal_F_000 1168
_exptl_crystal_size_max 0.10
_exptl_crystal_size_mid 0.04
_exptl_crystal_size_min 0.02
_refine_diff_density_max 2.613
_refine_diff_density_min -1.513
_refine_diff_density_rms 0.195
_refine_ls_extinction_method none
_refine_ls_goodness_of_fit_ref 1.107
_refine_ls_hydrogen_treatment mixed
_refine_ls_matrix_type full
_refine_ls_number_parameters 552
_refine_ls_number_reflns 7598
_refine_ls_number_restraints 5
_refine_ls_restrained_S_all 1.107
_refine_ls_R_factor_all 0.1042
_refine_ls_R_factor_gt 0.0793
_refine_ls_shift/su_max 0.002
_refine_ls_shift/su_mean 0.000
_refine_ls_structure_factor_coef Fsqd
_refine_ls_weighting_details 'calc w=1/[\s^2^(Fo^2^)+(0.0673P)^2^+21.2318P] where P=(Fo^2^+2Fc^2^)/3'
_refine_ls_weighting_scheme calc
_refine_ls_wR_factor_gt 0.1750
_refine_ls_wR_factor_ref 0.1859
_reflns_number_gt 5847
_reflns_number_total 7598
_reflns_threshold_expression >2sigma(I)
_cod_data_source_file ic301527b_si_002_2.cif
_cod_data_source_block a350
_cod_depositor_comments
;
The following automatic conversions were performed:

'_exptl_crystal_density_meas' value 'Not Measured' was changed to '?'
- the value is perceived as not measured.

Automatic conversion script
Id: cif_fix_values 3008 2015-01-20 13:52:24Z robertas 
;
_cod_database_code 4331033

loop_
_symmetry_equiv_pos_as_xyz
'x, y, z'
'-x, -y, -z'

loop_
_atom_site_label
_atom_site_type_symbol
_atom_site_fract_x
_atom_site_fract_y
_atom_site_fract_z
_atom_site_U_iso_or_equiv
_atom_site_adp_type
_atom_site_occupancy
_atom_site_symmetry_multiplicity
_atom_site_calc_flag
_atom_site_refinement_flags
Co1 Co 0.29189(14) 0.71767(15) 0.13817(8) 0.0316(4) Uani 1 1 d .
Co2 Co 0.28244(13) 0.45429(14) 0.24930(8) 0.0276(4) Uani 1 1 d .
Co3 Co 0.23259(14) 0.70757(17) 0.30595(8) 0.0346(4) Uani 1 1 d .
Er1 Er -0.00211(5) 0.63760(6) 0.21628(3) 0.03121(19) Uani 1 1 d .
O1 O 0.1557(7) 0.7871(8) 0.1991(4) 0.0327(19) Uani 1 1 d .
O2 O 0.1734(7) 0.5628(7) 0.1597(4) 0.0307(18) Uani 1 1 d .
O3 O 0.3593(7) 0.6356(8) 0.2443(4) 0.0345(19) Uani 1 1 d .
O4 O 0.1329(7) 0.5464(8) 0.3049(4) 0.037(2) Uani 1 1 d .
O5 O 0.4394(7) 0.6371(9) 0.0947(4) 0.042(2) Uani 1 1 d .
O6 O 0.4257(8) 0.4402(8) 0.1689(5) 0.046(2) Uani 1 1 d .
O7 O 0.1043(7) 0.8123(9) 0.3485(5) 0.048(2) Uani 1 1 d .
O8 O -0.0592(8) 0.7527(9) 0.3001(5) 0.046(2) Uani 1 1 d .
O9 O -0.1979(8) 0.5519(10) 0.2633(5) 0.051(2) Uani 1 1 d .
O10 O -0.0588(9) 0.4156(9) 0.2388(5) 0.050(2) Uani 1 1 d D
O11 O -0.1087(9) 0.8094(9) 0.1365(5) 0.054(2) Uani 1 1 d .
O12 O -0.0886(9) 0.6300(9) 0.1056(5) 0.045(2) Uani 1 1 d .
O13 O 0.3660(10) 0.3678(11) 0.3367(6) 0.071(3) Uani 1 1 d .
O14 O 0.2525(12) 0.1892(11) 0.3749(7) 0.083(4) Uani 1 1 d D
N1 N 0.3510(10) 0.9064(10) 0.1209(5) 0.041(3) Uani 1 1 d .
N2 N 0.1986(9) 0.7455(10) 0.0379(5) 0.035(2) Uani 1 1 d .
N3 N 0.3869(10) 0.8256(11) 0.3034(5) 0.043(3) Uani 1 1 d .
N4 N 0.2597(9) 0.5924(11) 0.4135(5) 0.044(3) Uani 1 1 d .
C1 C 0.2684(12) 0.9821(12) 0.1462(6) 0.036(3) Uani 1 1 d .
C2 C 0.2936(13) 1.1029(13) 0.1477(7) 0.046(3) Uani 1 1 d .
H2 H 0.2344 1.1521 0.1662 0.055 Uiso 1 1 calc R
C3 C 0.4101(17) 1.1524(16) 0.1212(10) 0.069(5) Uani 1 1 d .
H3 H 0.4314 1.2352 0.1221 0.083 Uiso 1 1 calc R
C4 C 0.4901(15) 1.0795(16) 0.0945(10) 0.072(5) Uani 1 1 d .
H4 H 0.5680 1.1119 0.0755 0.087 Uiso 1 1 calc R
C5 C 0.4597(12) 0.9565(14) 0.0945(7) 0.049(4) Uani 1 1 d .
H5 H 0.5177 0.9071 0.0753 0.059 Uiso 1 1 calc R
C6 C 0.1448(12) 0.9218(12) 0.1751(8) 0.045(3) Uani 1 1 d .
H6A H 0.1137 0.9551 0.2159 0.054 Uiso 1 1 calc R
H6B H 0.0851 0.9442 0.1366 0.054 Uiso 1 1 calc R
C7 C 0.1894(12) 0.8469(13) -0.0172(7) 0.047(3) Uani 1 1 d .
H7 H 0.2135 0.9253 -0.0104 0.056 Uiso 1 1 calc R
C8 C 0.1466(14) 0.8455(15) -0.0845(8) 0.055(4) Uani 1 1 d .
H8 H 0.1402 0.9205 -0.1222 0.066 Uiso 1 1 calc R
C9 C 0.1136(12) 0.7285(14) -0.0937(6) 0.044(3) Uani 1 1 d .
H9 H 0.0867 0.7222 -0.1390 0.053 Uiso 1 1 calc R
C10 C 0.1202(10) 0.6239(12) -0.0377(6) 0.036(3) Uani 1 1 d .
H10 H 0.0969 0.5441 -0.0429 0.043 Uiso 1 1 calc R
C11 C 0.1622(10) 0.6364(12) 0.0281(6) 0.033(3) Uani 1 1 d .
C12 C 0.1656(11) 0.5196(12) 0.0944(6) 0.038(3) Uani 1 1 d .
H12A H 0.0907 0.4690 0.0974 0.045 Uiso 1 1 calc R
H12B H 0.2373 0.4661 0.0891 0.045 Uiso 1 1 calc R
C13 C 0.3907(13) 0.9393(14) 0.3205(8) 0.051(4) Uani 1 1 d .
H13 H 0.3170 0.9734 0.3359 0.062 Uiso 1 1 calc R
C14 C 0.4953(17) 1.0041(16) 0.3160(10) 0.073(5) Uani 1 1 d .
H14A H 0.4947 1.0817 0.3290 0.088 Uiso 1 1 calc R
C15 C 0.6029(16) 0.958(2) 0.2926(12) 0.089(6) Uani 1 1 d .
H15 H 0.6767 1.0042 0.2883 0.107 Uiso 1 1 calc R
C16 C 0.6020(14) 0.8412(18) 0.2749(10) 0.072(5) Uani 1 1 d .
H16 H 0.6755 0.8067 0.2595 0.087 Uiso 1 1 calc R
C17 C 0.4946(11) 0.7788(13) 0.2803(7) 0.041(3) Uani 1 1 d .
C18 C 0.4815(10) 0.6550(13) 0.2627(7) 0.043(3) Uani 1 1 d .
H18A H 0.5387 0.6515 0.2217 0.052 Uiso 1 1 calc R
H18B H 0.5038 0.5864 0.3048 0.052 Uiso 1 1 calc R
C19 C 0.3329(12) 0.6075(14) 0.4641(7) 0.046(3) Uani 1 1 d .
H19 H 0.3934 0.6711 0.4503 0.055 Uiso 1 1 calc R
C20 C 0.3271(13) 0.5374(16) 0.5352(8) 0.059(4) Uani 1 1 d .
H20 H 0.3818 0.5528 0.5689 0.070 Uiso 1 1 calc R
C21 C 0.2406(13) 0.4453(17) 0.5558(8) 0.060(4) Uani 1 1 d .
H21 H 0.2338 0.3963 0.6044 0.071 Uiso 1 1 calc R
C22 C 0.1634(13) 0.4241(15) 0.5056(7) 0.054(4) Uani 1 1 d .
H22 H 0.1036 0.3598 0.5191 0.064 Uiso 1 1 calc R
C23 C 0.1746(12) 0.4999(14) 0.4334(7) 0.043(3) Uani 1 1 d .
C24 C 0.0931(11) 0.4782(14) 0.3756(6) 0.044(3) Uani 1 1 d .
H24A H 0.0924 0.3873 0.3779 0.053 Uiso 1 1 calc R
H24B H 0.0083 0.5040 0.3856 0.053 Uiso 1 1 calc R
C25 C 0.4778(12) 0.5237(14) 0.1191(6) 0.038(3) Uani 1 1 d .
C26 C 0.5953(12) 0.4890(15) 0.0846(8) 0.055(4) Uani 1 1 d .
H26A H 0.6632 0.5349 0.0972 0.082 Uiso 1 1 calc R
H26B H 0.5892 0.5112 0.0320 0.082 Uiso 1 1 calc R
H26C H 0.6099 0.3983 0.1022 0.082 Uiso 1 1 calc R
C27 C -0.0075(12) 0.8183(15) 0.3339(7) 0.049(4) Uani 1 1 d .
C28 C -0.0873(16) 0.910(2) 0.3626(11) 0.102(8) Uani 1 1 d .
H28A H -0.0900 0.9908 0.3260 0.152 Uiso 1 1 calc R
H28B H -0.0534 0.9224 0.4066 0.152 Uiso 1 1 calc R
H28C H -0.1703 0.8764 0.3736 0.152 Uiso 1 1 calc R
C29 C -0.1680(12) 0.4398(14) 0.2590(7) 0.043(3) Uani 1 1 d .
C30 C -0.2629(14) 0.3383(16) 0.2776(9) 0.069(5) Uani 1 1 d .
H30A H -0.3293 0.3606 0.2440 0.103 Uiso 1 1 calc R
H30B H -0.2958 0.3295 0.3271 0.103 Uiso 1 1 calc R
H30C H -0.2257 0.2584 0.2737 0.103 Uiso 1 1 calc R
C31 C -0.1302(12) 0.7412(13) 0.0935(7) 0.041(3) Uani 1 1 d .
C32 C -0.1994(18) 0.7941(16) 0.0270(9) 0.076(5) Uani 1 1 d .
H32A H -0.1916 0.7372 -0.0047 0.114 Uiso 1 1 calc R
H32B H -0.1661 0.8766 0.0016 0.114 Uiso 1 1 calc R
H32C H -0.2859 0.8033 0.0406 0.114 Uiso 1 1 calc R
C33 C 0.3393(15) 0.2678(17) 0.3819(10) 0.064(4) Uani 1 1 d .
C34 C 0.4015(19) 0.2261(19) 0.4528(10) 0.095(7) Uani 1 1 d .
H34A H 0.4900 0.2210 0.4435 0.143 Uiso 1 1 calc R
H34B H 0.3708 0.1432 0.4796 0.143 Uiso 1 1 calc R
H34C H 0.3841 0.2870 0.4814 0.143 Uiso 1 1 calc R
C1S C 0.8275(14) 0.0907(17) 0.5104(9) 0.068(5) Uani 1 1 d .
H1S1 H 0.8092 0.1270 0.5520 0.082 Uiso 1 1 calc R
H1S2 H 0.8556 0.0029 0.5294 0.082 Uiso 1 1 calc R
Cl1 Cl 0.6939(5) 0.0916(6) 0.4631(4) 0.115(2) Uani 1 1 d .
Cl2 Cl 0.9427(6) 0.1764(6) 0.4554(3) 0.113(2) Uani 1 1 d .
O1W O 0.1739(9) 0.2959(9) 0.2450(6) 0.057(3) Uani 1 1 d D
H1W H 0.143(4) 0.245(9) 0.283(2) 0.085 Uiso 1 1 d D
H2W H 0.128(2) 0.360(4) 0.246(7) 0.085 Uiso 1 1 d D

loop_
_atom_site_aniso_label
_atom_site_aniso_U_11
_atom_site_aniso_U_22
_atom_site_aniso_U_33
_atom_site_aniso_U_23
_atom_site_aniso_U_13
_atom_site_aniso_U_12
Co1 0.0301(8) 0.0407(10) 0.0260(8) -0.0135(7) 0.0059(7) -0.0031(7)
Co2 0.0179(7) 0.0321(9) 0.0379(9) -0.0199(7) 0.0094(6) -0.0050(6)
Co3 0.0280(8) 0.0522(11) 0.0252(8) -0.0140(8) 0.0033(7) 0.0013(8)
Er1 0.0259(3) 0.0446(4) 0.0244(3) -0.0120(2) 0.0036(2) -0.0003(2)
O1 0.030(4) 0.042(5) 0.025(4) -0.007(4) 0.007(3) 0.002(4)
O2 0.030(4) 0.035(5) 0.028(4) -0.011(4) 0.005(3) -0.003(3)
O3 0.027(4) 0.045(5) 0.031(4) -0.010(4) 0.002(3) 0.000(4)
O4 0.033(4) 0.057(6) 0.018(4) -0.008(4) 0.005(3) -0.002(4)
O5 0.036(5) 0.062(6) 0.030(5) -0.018(4) 0.011(4) -0.005(4)
O6 0.038(5) 0.046(6) 0.052(6) -0.013(5) 0.008(4) 0.009(4)
O7 0.030(5) 0.083(7) 0.041(5) -0.033(5) -0.001(4) 0.014(5)
O8 0.035(5) 0.075(7) 0.038(5) -0.033(5) 0.004(4) 0.002(5)
O9 0.036(5) 0.076(7) 0.043(5) -0.020(5) 0.010(4) -0.013(5)
O10 0.046(6) 0.054(6) 0.052(6) -0.014(5) -0.002(5) -0.010(5)
O11 0.061(6) 0.043(6) 0.060(6) -0.016(5) -0.012(5) 0.006(5)
O12 0.061(6) 0.044(6) 0.035(5) -0.016(4) -0.010(4) 0.009(5)
O13 0.058(7) 0.069(8) 0.070(7) 0.009(6) 0.008(6) -0.010(6)
O14 0.096(9) 0.060(8) 0.083(9) -0.001(6) -0.009(7) 0.004(7)
N1 0.042(6) 0.052(7) 0.027(5) -0.007(5) -0.004(5) -0.008(5)
N2 0.048(6) 0.037(6) 0.023(5) -0.013(5) 0.005(4) -0.008(5)
N3 0.041(6) 0.064(8) 0.022(5) -0.010(5) -0.001(4) -0.004(5)
N4 0.036(6) 0.070(8) 0.021(5) -0.005(5) 0.007(4) -0.001(6)
C1 0.045(7) 0.040(8) 0.029(6) -0.019(6) -0.002(6) 0.007(6)
C2 0.047(8) 0.051(9) 0.043(8) -0.018(7) -0.008(6) -0.008(7)
C3 0.077(12) 0.044(10) 0.092(13) -0.024(9) -0.020(10) -0.006(9)
C4 0.050(10) 0.057(11) 0.107(15) -0.014(10) -0.005(9) -0.032(8)
C5 0.035(7) 0.068(10) 0.039(8) -0.004(7) 0.004(6) -0.011(7)
C6 0.047(8) 0.036(8) 0.054(8) -0.017(6) 0.004(7) 0.013(6)
C7 0.049(8) 0.045(8) 0.046(8) -0.013(7) 0.008(7) -0.010(7)
C8 0.059(9) 0.066(11) 0.035(8) -0.005(7) -0.004(7) 0.003(8)
C9 0.044(8) 0.067(10) 0.021(6) -0.013(7) 0.007(5) -0.012(7)
C10 0.031(6) 0.047(8) 0.031(7) -0.016(6) 0.012(5) -0.016(6)
C11 0.029(6) 0.048(8) 0.022(6) -0.009(5) 0.002(5) 0.003(6)
C12 0.033(7) 0.050(8) 0.035(7) -0.020(6) 0.005(5) 0.001(6)
C13 0.053(9) 0.057(10) 0.054(9) -0.028(8) -0.018(7) 0.007(7)
C14 0.076(12) 0.059(11) 0.094(13) -0.034(10) -0.013(10) -0.024(9)
C15 0.047(10) 0.117(17) 0.121(17) -0.060(14) -0.015(11) 0.007(11)
C16 0.033(8) 0.100(14) 0.101(14) -0.056(12) -0.011(8) 0.007(8)
C17 0.028(7) 0.064(9) 0.037(7) -0.022(7) -0.011(5) -0.001(6)
C18 0.018(6) 0.070(10) 0.045(8) -0.024(7) 0.000(5) -0.004(6)
C19 0.040(8) 0.072(10) 0.030(7) -0.021(7) -0.005(6) -0.005(7)
C20 0.041(8) 0.102(13) 0.038(8) -0.027(8) -0.002(6) 0.005(8)
C21 0.039(8) 0.104(13) 0.034(8) -0.015(8) -0.004(6) -0.002(8)
C22 0.053(9) 0.079(11) 0.026(7) -0.008(7) 0.005(6) -0.011(8)
C23 0.036(7) 0.067(10) 0.030(7) -0.018(7) 0.006(6) 0.000(7)
C24 0.034(7) 0.067(10) 0.030(7) -0.010(6) 0.005(5) -0.002(6)
C25 0.039(7) 0.059(9) 0.022(6) -0.021(6) 0.005(5) 0.000(7)
C26 0.039(8) 0.069(10) 0.058(9) -0.021(8) 0.013(7) 0.000(7)
C27 0.036(8) 0.077(11) 0.045(8) -0.037(8) -0.006(6) 0.014(7)
C28 0.067(12) 0.17(2) 0.112(16) -0.114(16) -0.042(11) 0.055(13)
C29 0.042(8) 0.057(10) 0.027(7) -0.006(6) 0.005(6) -0.012(7)
C30 0.061(10) 0.080(12) 0.058(10) -0.003(9) 0.015(8) -0.037(9)
C31 0.049(8) 0.050(9) 0.025(6) -0.007(6) -0.015(6) 0.002(7)
C32 0.108(15) 0.060(11) 0.061(11) -0.010(9) -0.036(10) -0.002(10)
C33 0.053(10) 0.061(11) 0.081(12) -0.023(10) -0.014(9) -0.001(8)
C34 0.117(17) 0.090(14) 0.075(13) -0.003(11) -0.058(12) 0.002(12)
C1S 0.062(10) 0.087(13) 0.060(10) -0.026(9) -0.009(8) -0.007(9)
Cl1 0.084(4) 0.123(5) 0.130(5) -0.012(4) -0.022(3) -0.007(3)
Cl2 0.114(4) 0.127(5) 0.105(4) -0.039(4) 0.014(4) -0.043(4)
O1W 0.049(6) 0.050(6) 0.076(7) -0.025(5) -0.008(5) 0.009(5)

loop_
_atom_type_symbol
_atom_type_description
_atom_type_scat_dispersion_real
_atom_type_scat_dispersion_imag
_atom_type_scat_source
C C 0.0033 0.0016 'International Tables Vol C Tables 4.2.6.8 and 6.1.1.4'
H H 0.0000 0.0000 'International Tables Vol C Tables 4.2.6.8 and 6.1.1.4'
N N 0.0061 0.0033 'International Tables Vol C Tables 4.2.6.8 and 6.1.1.4'
O O 0.0106 0.0060 'International Tables Vol C Tables 4.2.6.8 and 6.1.1.4'
Co Co 0.3494 0.9721 'International Tables Vol C Tables 4.2.6.8 and 6.1.1.4'
Er Er -0.2586 4.9576 'International Tables Vol C Tables 4.2.6.8 and 6.1.1.4'
Cl Cl 0.1484 0.1585 'International Tables Vol C Tables 4.2.6.8 and 6.1.1.4'

loop_
_geom_angle_atom_site_label_1
_geom_angle_atom_site_label_2
_geom_angle_atom_site_label_3
_geom_angle
O5 Co1 O2 97.9(3)
O5 Co1 O1 170.3(3)
O2 Co1 O1 82.1(3)
O5 Co1 N1 101.7(4)
O2 Co1 N1 159.4(4)
O1 Co1 N1 79.6(4)
O5 Co1 O3 88.5(3)
O2 Co1 O3 86.0(3)
O1 Co1 O3 81.8(3)
N1 Co1 O3 100.5(3)
O5 Co1 N2 90.3(4)
O2 Co1 N2 77.2(3)
O1 Co1 N2 99.1(3)
N1 Co1 N2 96.5(4)
O3 Co1 N2 162.9(4)
O5 Co1 Co2 82.4(3)
O2 Co1 Co2 45.0(2)
O1 Co1 Co2 90.9(2)
N1 Co1 Co2 144.0(3)
O3 Co1 Co2 43.6(2)
N2 Co1 Co2 119.3(3)
O5 Co1 Co3 127.4(3)
O2 Co1 Co3 83.8(2)
O1 Co1 Co3 42.9(2)
N1 Co1 Co3 89.1(3)
O3 Co1 Co3 39.0(2)
N2 Co1 Co3 139.9(3)
Co2 Co1 Co3 62.00(5)
O5 Co1 Er1 139.7(3)
O2 Co1 Er1 41.8(2)
O1 Co1 Er1 40.7(2)
N1 Co1 Er1 118.5(3)
O3 Co1 Er1 86.7(2)
N2 Co1 Er1 83.1(3)
Co2 Co1 Er1 66.90(4)
Co3 Co1 Er1 59.78(4)
O13 Co2 O1W 95.6(4)
O13 Co2 O3 94.4(4)
O1W Co2 O3 168.2(3)
O13 Co2 O6 98.9(4)
O1W Co2 O6 99.0(4)
O3 Co2 O6 85.7(3)
O13 Co2 O2 172.8(4)
O1W Co2 O2 85.9(3)
O3 Co2 O2 83.5(3)
O6 Co2 O2 87.8(3)
O13 Co2 O4 96.9(4)
O1W Co2 O4 95.1(3)
O3 Co2 O4 77.4(3)
O6 Co2 O4 157.6(3)
O2 Co2 O4 75.9(3)
O13 Co2 Co1 137.3(3)
O1W Co2 Co1 127.1(3)
O3 Co2 Co1 43.8(2)
O6 Co2 Co1 74.3(2)
O2 Co2 Co1 42.3(2)
O4 Co2 Co1 83.3(2)
O13 Co2 Co3 93.0(4)
O1W Co2 Co3 134.8(3)
O3 Co2 Co3 38.0(2)
O6 Co2 Co3 123.3(2)
O2 Co2 Co3 81.1(2)
O4 Co2 Co3 39.7(2)
Co1 Co2 Co3 60.55(5)
O13 Co2 Er1 133.9(3)
O1W Co2 Er1 85.8(3)
O3 Co2 Er1 82.8(2)
O6 Co2 Er1 126.4(2)
O2 Co2 Er1 39.01(19)
O4 Co2 Er1 37.43(19)
Co1 Co2 Er1 61.63(4)
Co3 Co2 Er1 57.68(4)
O3 Co3 O7 167.7(4)
O3 Co3 O4 83.5(3)
O7 Co3 O4 102.3(3)
O3 Co3 N3 78.3(4)
O7 Co3 N3 97.6(4)
O4 Co3 N3 159.2(4)
O3 Co3 N4 102.7(4)
O7 Co3 N4 89.2(4)
O4 Co3 N4 79.2(4)
N3 Co3 N4 95.0(4)
O3 Co3 O1 81.7(3)
O7 Co3 O1 88.0(3)
O4 Co3 O1 84.3(3)
N3 Co3 O1 102.7(3)
N4 Co3 O1 162.3(4)
O3 Co3 Co1 41.3(2)
O7 Co3 Co1 127.8(3)
O4 Co3 Co1 83.4(2)
N3 Co3 Co1 89.4(3)
N4 Co3 Co1 141.9(3)
O1 Co3 Co1 40.36(19)
O3 Co3 Co2 40.2(2)
O7 Co3 Co2 145.8(3)
O4 Co3 Co2 43.7(2)
N3 Co3 Co2 116.6(3)
N4 Co3 Co2 87.3(3)
O1 Co3 Co2 85.3(2)
Co1 Co3 Co2 57.46(5)
O3 Co3 Er1 92.3(2)
O7 Co3 Er1 84.9(2)
O4 Co3 Er1 42.9(2)
N3 Co3 Er1 147.0(3)
N4 Co3 Er1 118.0(3)
O1 Co3 Er1 44.3(2)
Co1 Co3 Er1 64.34(4)
Co2 Co3 Er1 67.15(4)
O4 Er1 O8 81.7(3)
O4 Er1 O1 76.5(3)
O8 Er1 O1 77.3(3)
O4 Er1 O12 146.6(3)
O8 Er1 O12 131.1(3)
O1 Er1 O12 112.6(3)
O4 Er1 O9 104.9(3)
O8 Er1 O9 77.0(3)
O1 Er1 O9 153.7(3)
O12 Er1 O9 81.1(3)
O4 Er1 O2 71.5(3)
O8 Er1 O2 142.3(3)
O1 Er1 O2 71.0(3)
O12 Er1 O2 81.0(3)
O9 Er1 O2 134.8(3)
O4 Er1 O11 155.7(3)
O8 Er1 O11 81.3(3)
O1 Er1 O11 83.0(3)
O12 Er1 O11 54.6(3)
O9 Er1 O11 88.0(3)
O2 Er1 O11 113.7(3)
O4 Er1 O10 79.8(3)
O8 Er1 O10 120.6(3)
O1 Er1 O10 147.6(3)
O12 Er1 O10 77.3(3)
O9 Er1 O10 54.9(3)
O2 Er1 O10 80.8(3)
O11 Er1 O10 124.0(3)
O4 Er1 Co3 38.1(2)
O8 Er1 Co3 66.0(2)
O1 Er1 Co3 40.85(19)
O12 Er1 Co3 150.1(2)
O9 Er1 Co3 128.8(2)
O2 Er1 Co3 76.64(18)
O11 Er1 Co3 118.2(2)
O10 Er1 Co3 117.8(2)
O4 Er1 Co1 74.17(18)
O8 Er1 Co1 111.9(2)
O1 Er1 Co1 35.60(18)
O12 Er1 Co1 94.6(2)
O9 Er1 Co1 170.6(3)
O2 Er1 Co1 35.80(18)
O11 Er1 Co1 96.3(2)
O10 Er1 Co1 116.1(2)
Co3 Er1 Co1 55.88(4)
O4 Er1 Co2 36.54(19)
O8 Er1 Co2 116.2(2)
O1 Er1 Co2 74.40(19)
O12 Er1 Co2 112.5(2)
O9 Er1 Co2 122.5(3)
O2 Er1 Co2 35.50(18)
O11 Er1 Co2 146.6(2)
O10 Er1 Co2 73.4(2)
Co3 Er1 Co2 55.18(4)
Co1 Er1 Co2 51.48(4)
C6 O1 Co1 111.6(7)
C6 O1 Co3 117.3(7)
Co1 O1 Co3 96.8(3)
C6 O1 Er1 127.5(7)
Co1 O1 Er1 103.7(3)
Co3 O1 Er1 94.9(3)
C12 O2 Co1 109.0(7)
C12 O2 Co2 119.8(7)
Co1 O2 Co2 92.7(3)
C12 O2 Er1 122.2(7)
Co1 O2 Er1 102.4(3)
Co2 O2 Er1 105.5(3)
C18 O3 Co3 111.2(7)
C18 O3 Co2 124.5(8)
Co3 O3 Co2 101.8(3)
C18 O3 Co1 122.6(7)
Co3 O3 Co1 99.7(3)
Co2 O3 Co1 92.6(3)
C24 O4 Co3 112.0(7)
C24 O4 Co2 116.3(7)
Co3 O4 Co2 96.6(3)
C24 O4 Er1 122.7(7)
Co3 O4 Er1 98.9(3)
Co2 O4 Er1 106.0(3)
C25 O5 Co1 125.2(7)
C25 O6 Co2 131.0(8)
C27 O7 Co3 123.3(8)
C27 O8 Er1 137.1(8)
C29 O9 Er1 93.4(7)
C29 O10 Er1 91.1(8)
C31 O11 Er1 91.6(8)
C31 O12 Er1 93.7(7)
C33 O13 Co2 129.4(11)
C5 N1 C1 117.2(12)
C5 N1 Co1 128.7(10)
C1 N1 Co1 113.9(8)
C7 N2 C11 117.3(11)
C7 N2 Co1 130.6(9)
C11 N2 Co1 111.2(8)
C13 N3 C17 117.8(12)
C13 N3 Co3 128.7(9)
C17 N3 Co3 113.4(9)
C19 N4 C23 117.3(11)
C19 N4 Co3 130.8(10)
C23 N4 Co3 111.3(8)
C2 C1 N1 123.3(12)
C2 C1 C6 121.1(11)
N1 C1 C6 115.6(11)
C1 C2 C3 118.3(14)
C4 C3 C2 118.6(15)
C3 C4 C5 120.8(15)
N1 C5 C4 121.8(14)
O1 C6 C1 111.1(10)
N2 C7 C8 124.3(13)
C7 C8 C9 116.8(13)
C10 C9 C8 119.9(12)
C9 C10 C11 118.5(12)
N2 C11 C10 123.1(11)
N2 C11 C12 117.0(10)
C10 C11 C12 119.9(11)
O2 C12 C11 108.8(10)
C14 C13 N3 122.3(15)
C13 C14 C15 120.1(17)
C14 C15 C16 118.9(17)
C17 C16 C15 119.1(15)
C16 C17 N3 121.8(13)
C16 C17 C18 124.2(13)
N3 C17 C18 114.1(11)
O3 C18 C17 111.9(10)
N4 C19 C20 124.7(13)
C21 C20 C19 118.3(14)
C20 C21 C22 119.6(14)
C21 C22 C23 119.0(14)
N4 C23 C22 121.1(12)
N4 C23 C24 118.0(11)
C22 C23 C24 120.9(12)
O4 C24 C23 112.3(10)
O6 C25 O5 125.7(11)
O6 C25 C26 118.0(13)
O5 C25 C26 116.3(12)
O8 C27 O7 126.2(12)
O8 C27 C28 116.7(12)
O7 C27 C28 117.1(13)
O10 C29 O9 120.5(12)
O10 C29 C30 120.4(14)
O9 C29 C30 119.1(13)
O12 C31 O11 120.0(11)
O12 C31 C32 119.5(12)
O11 C31 C32 120.4(13)
O13 C33 O14 124.8(16)
O13 C33 C34 122.0(16)
O14 C33 C34 113.2(16)
Cl2 C1S Cl1 111.4(10)

loop_
_geom_bond_atom_site_label_1
_geom_bond_atom_site_label_2
_geom_bond_distance
Co1 O5 2.049(8)
Co1 O2 2.081(8)
Co1 O1 2.082(7)
Co1 N1 2.102(11)
Co1 O3 2.139(8)
Co1 N2 2.148(10)
Co1 Co2 3.091(2)
Co1 Co3 3.192(2)
Co1 Er1 3.4757(16)
Co2 O13 1.941(11)
Co2 O1W 2.125(10)
Co2 O3 2.134(8)
Co2 O6 2.156(8)
Co2 O2 2.190(8)
Co2 O4 2.251(8)
Co2 Co3 3.237(2)
Co2 Er1 3.6335(16)
Co3 O3 2.037(8)
Co3 O7 2.048(8)
Co3 O4 2.082(9)
Co3 N3 2.118(11)
Co3 N4 2.132(10)
Co3 O1 2.187(8)
Co3 Er1 3.3320(17)
Er1 O4 2.298(8)
Er1 O8 2.323(8)
Er1 O1 2.335(8)
Er1 O12 2.362(8)
Er1 O9 2.372(8)
Er1 O2 2.373(7)
Er1 O11 2.398(9)
Er1 O10 2.428(9)
O1 C6 1.424(14)
O2 C12 1.440(13)
O3 C18 1.418(13)
O4 C24 1.407(14)
O5 C25 1.272(15)
O6 C25 1.249(15)
O7 C27 1.252(15)
O8 C27 1.233(15)
O9 C29 1.279(16)
O10 C29 1.270(15)
O11 C31 1.270(15)
O12 C31 1.252(15)
O13 C33 1.229(19)
O14 C33 1.317(19)
N1 C5 1.327(16)
N1 C1 1.360(15)
N2 C7 1.316(16)
N2 C11 1.319(15)
N3 C13 1.359(17)
N3 C17 1.364(16)
N4 C19 1.319(16)
N4 C23 1.345(17)
C1 C2 1.356(17)
C1 C6 1.517(18)
C2 C3 1.40(2)
C3 C4 1.33(2)
C4 C5 1.38(2)
C7 C8 1.384(19)
C8 C9 1.39(2)
C9 C10 1.347(17)
C10 C11 1.389(16)
C11 C12 1.542(17)
C13 C14 1.33(2)
C14 C15 1.36(2)
C15 C16 1.40(2)
C16 C17 1.35(2)
C17 C18 1.481(18)
C19 C20 1.367(19)
C20 C21 1.35(2)
C21 C22 1.363(19)
C22 C23 1.407(18)
C23 C24 1.508(18)
C25 C26 1.491(17)
C27 C28 1.500(19)
C29 C30 1.486(18)
C31 C32 1.479(19)
C33 C34 1.49(2)
C1S Cl2 1.712(17)
C1S Cl1 1.739(16)
